data_4073376
loop_
_publ_author_name
'Kempter, Andreas'
'Gemel, Christian'
'Cadenbach, Thomas'
'Fischer, Roland A.'

_publ_section_title
;
 Nickel Olefin Complexes Supported by GaI(DDP)&#x2020;
;
_journal_issue 17
_journal_name_full Organometallics
_journal_page_first 4257
_journal_paper_doi 10.1021/om700297t
_journal_volume 26
_journal_year 2007
_chemical_formula_sum 'C37 H56 Ga N2 Ni2'
_chemical_formula_weight 715.98
_chemical_name_systematic
; 
 ? 
;
_space_group_IT_number 14
_symmetry_cell_setting monoclinic
_symmetry_space_group_name_Hall '-P 2yn'
_symmetry_space_group_name_H-M 'P 1 21/n 1'
_atom_sites_solution_hydrogens geom
_atom_sites_solution_primary direct
_atom_sites_solution_secondary difmap
_audit_creation_method SHELXL-97
_cell_angle_alpha 90.00
_cell_angle_beta 104.556(14)
_cell_angle_gamma 90.00
_cell_formula_units_Z 4
_cell_length_a 10.4969(15)
_cell_length_b 19.790(3)
_cell_length_c 17.502(3)
_cell_measurement_reflns_used 200
_cell_measurement_temperature 113(2)
_cell_measurement_theta_max 25
_cell_measurement_theta_min 0
_cell_volume 3519.1(10)
_computing_cell_refinement
;
CrysAlis RED, Oxford Diffraction Ltd.,
Version 1.170.32 (release 06.06.2003 CrysAlis170 VC++)
(compiled Jun  6 2003,13:53:32)
;
_computing_data_collection
;
CrysAlis CCD, Oxford Diffraction Ltd.,
Version 1.170.32 (release 06.06.2003 CrysAlis170 VC++)
(compiled Jun  6 2003,13:53:32)
;
_computing_data_reduction
;
CrysAlis RED, Oxford Diffraction Ltd.,
Version 1.170.32 (release 06.06.2003 CrysAlis170 VC++)
(compiled Jun  6 2003,13:53:32)
;
_computing_structure_refinement 'SHELXL-97 (Sheldrick, 1997)'
_computing_structure_solution 'SHELXS-97 (Sheldrick, 1990)'
_diffrn_ambient_temperature 113(2)
_diffrn_detector_area_resol_mean 'not measured'
_diffrn_measured_fraction_theta_full 0.971
_diffrn_measured_fraction_theta_max 0.971
_diffrn_measurement_device_type 'multiwire proportional'
_diffrn_measurement_method 'phi and omega scans'
_diffrn_radiation_monochromator graphite
_diffrn_radiation_source 'fine-focus sealed tube'
_diffrn_radiation_type MoK\a
_diffrn_radiation_wavelength 0.71073
_diffrn_reflns_av_R_equivalents 0.2036
_diffrn_reflns_av_sigmaI/netI 0.7543
_diffrn_reflns_limit_h_max 13
_diffrn_reflns_limit_h_min -12
_diffrn_reflns_limit_k_max 24
_diffrn_reflns_limit_k_min -24
_diffrn_reflns_limit_l_max 12
_diffrn_reflns_limit_l_min -22
_diffrn_reflns_number 18856
_diffrn_reflns_theta_full 27.57
_diffrn_reflns_theta_max 27.57
_diffrn_reflns_theta_min 2.78
_diffrn_standards_decay_% 'not measured'
_diffrn_standards_interval_count 'not measured'
_diffrn_standards_interval_time 'not measured'
_diffrn_standards_number 'not measured'
_exptl_absorpt_coefficient_mu 1.846
_exptl_absorpt_correction_T_max 0.831
_exptl_absorpt_correction_T_min 0.698
_exptl_absorpt_correction_type empirical
_exptl_absorpt_process_details none
_exptl_crystal_colour red
_exptl_crystal_density_diffrn 1.351
_exptl_crystal_density_meas ?
_exptl_crystal_density_method 'not measured'
_exptl_crystal_description prism
_exptl_crystal_F_000 1516
_exptl_crystal_size_max 0.2
_exptl_crystal_size_mid 0.2
_exptl_crystal_size_min 0.1
_refine_diff_density_max 0.662
_refine_diff_density_min -0.974
_refine_diff_density_rms 0.086
_refine_ls_extinction_method none
_refine_ls_goodness_of_fit_ref 0.551
_refine_ls_hydrogen_treatment mixed
_refine_ls_matrix_type full
_refine_ls_number_parameters 369
_refine_ls_number_reflns 7906
_refine_ls_number_restraints 0
_refine_ls_restrained_S_all 0.551
_refine_ls_R_factor_all 0.2762
_refine_ls_R_factor_gt 0.0558
_refine_ls_shift/su_max 0.001
_refine_ls_shift/su_mean 0.000
_refine_ls_structure_factor_coef Fsqd
_refine_ls_weighting_details 'calc w=1/[\s^2^(Fo^2^)+(0.0000P)^2^+0.0000P] where P=(Fo^2^+2Fc^2^)/3'
_refine_ls_weighting_scheme calc
_refine_ls_wR_factor_gt 0.0780
_refine_ls_wR_factor_ref 0.0988
_reflns_number_gt 1478
_reflns_number_total 7906
_reflns_threshold_expression >2sigma(I)
_cod_data_source_file om700297t-file003.cif
_cod_data_source_block 5
_cod_depositor_comments
;
The following automatic conversions were performed:

'_exptl_crystal_density_meas' value 'not measured' was changed to '?'
- the value is perceived as not measured.

Automatic conversion script
Id: cif_fix_values 3008 2015-01-20 13:52:24Z robertas 
;
_cod_original_cell_volume 3519.1(9)
_cod_original_sg_symbol_H-M p21/n
_cod_database_code 4073376

loop_
_symmetry_equiv_pos_as_xyz
'x, y, z'
'-x+1/2, y+1/2, -z+1/2'
'-x, -y, -z'
'x-1/2, -y-1/2, z-1/2'

loop_
_atom_site_label
_atom_site_type_symbol
_atom_site_fract_x
_atom_site_fract_y
_atom_site_fract_z
_atom_site_U_iso_or_equiv
_atom_site_adp_type
_atom_site_occupancy
_atom_site_symmetry_multiplicity
_atom_site_calc_flag
_atom_site_refinement_flags
Ga Ga 0.80246(6) 0.25577(5) 0.01114(5) 0.0279(2) Uani 1 1 d .
Ni1 Ni 0.94112(10) 0.27165(5) -0.07270(8) 0.0638(5) Uani 1 1 d .
C1 C 0.5455(7) 0.1873(4) -0.0135(4) 0.017(2) Uani 1 1 d .
N1 N 0.6749(6) 0.1785(3) 0.0101(4) 0.0186(16) Uiso 1 1 d .
Ni2 Ni 1.02577(8) 0.24778(6) 0.07175(6) 0.0551(4) Uani 1 1 d .
C2 C 0.4843(5) 0.2498(5) -0.0289(3) 0.0266(17) Uani 1 1 d .
H2A H 0.3940 0.2490 -0.0566 0.032 Uiso 1 1 calc R
N2 N 0.6704(6) 0.3244(3) 0.0194(4) 0.0272(19) Uani 1 1 d .
C3 C 0.5394(8) 0.3147(4) -0.0087(4) 0.022(2) Uani 1 1 d .
C4 C 0.4560(7) 0.1260(3) -0.0178(5) 0.031(3) Uani 1 1 d .
H4A H 0.5098 0.0851 -0.0049 0.046 Uiso 1 1 calc R
H4B H 0.3988 0.1220 -0.0713 0.046 Uiso 1 1 calc R
H4C H 0.4018 0.1314 0.0199 0.046 Uiso 1 1 calc R
C5 C 0.4447(7) 0.3726(4) -0.0205(5) 0.034(3) Uani 1 1 d .
H5A H 0.4930 0.4147 -0.0042 0.051 Uiso 1 1 calc R
H5B H 0.3813 0.3655 0.0114 0.051 Uiso 1 1 calc R
H5C H 0.3977 0.3756 -0.0764 0.051 Uiso 1 1 calc R
C6 C 0.7293(7) 0.1117(4) 0.0313(6) 0.025(2) Uani 1 1 d .
C7 C 0.7335(7) 0.0645(4) -0.0266(6) 0.026(2) Uani 1 1 d .
C8 C 0.7926(7) 0.0004(4) 0.0014(6) 0.037(3) Uani 1 1 d .
H8A H 0.7934 -0.0348 -0.0353 0.045 Uiso 1 1 calc R
C9 C 0.8471(8) -0.0105(4) 0.0795(6) 0.046(3) Uani 1 1 d .
H9A H 0.8893 -0.0523 0.0964 0.055 Uiso 1 1 calc R
C10 C 0.8418(7) 0.0386(4) 0.1344(5) 0.042(2) Uiso 1 1 d .
H10A H 0.8799 0.0294 0.1885 0.050 Uiso 1 1 calc R
C11 C 0.7836(8) 0.1006(4) 0.1139(6) 0.040(3) Uani 1 1 d .
C12 C 0.6799(8) 0.0749(4) -0.1149(5) 0.037(2) Uani 1 1 d .
H12A H 0.6312 0.1188 -0.1241 0.044 Uiso 1 1 calc R
C13 C 0.5880(7) 0.0186(3) -0.1542(5) 0.045(3) Uani 1 1 d .
H13A H 0.5127 0.0161 -0.1307 0.067 Uiso 1 1 calc R
H13B H 0.6355 -0.0245 -0.1465 0.067 Uiso 1 1 calc R
H13C H 0.5567 0.0279 -0.2109 0.067 Uiso 1 1 calc R
C14 C 0.7984(7) 0.0789(4) -0.1517(5) 0.050(3) Uani 1 1 d .
H14A H 0.8562 0.1161 -0.1274 0.076 Uiso 1 1 calc R
H14B H 0.7672 0.0868 -0.2086 0.076 Uiso 1 1 calc R
H14C H 0.8475 0.0362 -0.1424 0.076 Uiso 1 1 calc R
C15 C 0.7771(9) 0.1522(4) 0.1760(5) 0.040(2) Uani 1 1 d .
H15A H 0.7916 0.1973 0.1537 0.048 Uiso 1 1 calc R
C16 C 0.6388(9) 0.1545(4) 0.1916(5) 0.059(3) Uani 1 1 d .
H16A H 0.5725 0.1608 0.1415 0.089 Uiso 1 1 calc R
H16B H 0.6342 0.1922 0.2271 0.089 Uiso 1 1 calc R
H16C H 0.6219 0.1120 0.2161 0.089 Uiso 1 1 calc R
C17 C 0.8798(8) 0.1461(4) 0.2567(5) 0.060(3) Uani 1 1 d .
H17A H 0.9687 0.1470 0.2484 0.090 Uiso 1 1 calc R
H17B H 0.8664 0.1034 0.2820 0.090 Uiso 1 1 calc R
H17C H 0.8692 0.1840 0.2906 0.090 Uiso 1 1 calc R
C18 C 0.7098(7) 0.3894(4) 0.0518(6) 0.027(2) Uani 1 1 d .
C19 C 0.7436(7) 0.4421(4) 0.0044(6) 0.028(2) Uani 1 1 d .
C20 C 0.7897(7) 0.5031(4) 0.0432(7) 0.042(3) Uani 1 1 d .
H20A H 0.8145 0.5386 0.0133 0.050 Uiso 1 1 calc R
C21 C 0.8004(7) 0.5136(5) 0.1206(7) 0.051(3) Uani 1 1 d .
H21A H 0.8323 0.5554 0.1447 0.061 Uiso 1 1 calc R
C22 C 0.7637(7) 0.4617(4) 0.1643(5) 0.037(2) Uani 1 1 d .
H22A H 0.7676 0.4695 0.2184 0.044 Uiso 1 1 calc R
C23 C 0.7227(7) 0.4007(4) 0.1331(6) 0.033(2) Uani 1 1 d .
C24 C 0.7277(8) 0.4350(4) -0.0819(6) 0.037(3) Uani 1 1 d .
H24A H 0.6901 0.3894 -0.0986 0.045 Uiso 1 1 calc R
C25 C 0.6372(7) 0.4890(4) -0.1316(5) 0.049(3) Uani 1 1 d .
H25A H 0.5497 0.4863 -0.1214 0.074 Uiso 1 1 calc R
H25B H 0.6300 0.4809 -0.1878 0.074 Uiso 1 1 calc R
H25C H 0.6745 0.5340 -0.1171 0.074 Uiso 1 1 calc R
C26 C 0.8645(7) 0.4410(4) -0.1024(5) 0.057(3) Uani 1 1 d .
H26A H 0.9241 0.4061 -0.0738 0.086 Uiso 1 1 calc R
H26B H 0.9022 0.4857 -0.0870 0.086 Uiso 1 1 calc R
H26C H 0.8526 0.4348 -0.1594 0.086 Uiso 1 1 calc R
C27 C 0.6879(9) 0.3470(5) 0.1875(5) 0.046(3) Uani 1 1 d .
H27A H 0.6859 0.3030 0.1591 0.055 Uiso 1 1 calc R
C28 C 0.7845(9) 0.3371(4) 0.2678(6) 0.086(4) Uani 1 1 d .
H28A H 0.8734 0.3308 0.2607 0.129 Uiso 1 1 calc R
H28B H 0.7592 0.2972 0.2936 0.129 Uiso 1 1 calc R
H28C H 0.7831 0.3770 0.3007 0.129 Uiso 1 1 calc R
C29 C 0.5514(9) 0.3559(5) 0.2003(6) 0.087(4) Uani 1 1 d .
H29A H 0.5341 0.3197 0.2347 0.130 Uiso 1 1 calc R
H29B H 0.4859 0.3539 0.1494 0.130 Uiso 1 1 calc R
H29C H 0.5458 0.3998 0.2253 0.130 Uiso 1 1 calc R
C30 C 1.0577(7) 0.1542(4) 0.0331(6) 0.052(3) Uani 1 1 d .
H30A H 0.9847 0.1214 0.0271 0.062 Uiso 1 1 calc R
H30B H 1.1032 0.1520 -0.0100 0.062 Uiso 1 1 calc R
C31 C 1.1385(10) 0.1633(4) 0.1105(8) 0.090(4) Uani 1 1 d .
H31A H 1.2344 0.1674 0.1160 0.108 Uiso 1 1 calc R
H31B H 1.1157 0.1367 0.1531 0.108 Uiso 1 1 calc R
C40 C 1.1057(10) 0.2957(5) 0.1707(8) 0.122(5) Uani 1 1 d .
H40A H 1.0863 0.2774 0.2192 0.147 Uiso 1 1 calc R
H40B H 1.1983 0.3101 0.1784 0.147 Uiso 1 1 calc R
C41 C 1.0142(9) 0.3360(5) 0.1265(6) 0.093(4) Uani 1 1 d .
H41A H 1.0461 0.3767 0.1040 0.111 Uiso 1 1 calc R
H41B H 0.9338 0.3439 0.1450 0.111 Uiso 1 1 calc R
C50 C 1.1265(8) 0.3025(4) -0.0245(8) 0.080(4) Uani 1 1 d .
H50A H 1.1292 0.3526 -0.0169 0.096 Uiso 1 1 calc R
C51 C 1.1091(8) 0.2868(5) -0.1032(8) 0.108(5) Uani 1 1 d .
H51A H 1.1551 0.2460 -0.1152 0.129 Uiso 1 1 calc R
H51B H 1.1109 0.3250 -0.1393 0.129 Uiso 1 1 calc R
C60 C 0.8515(8) 0.2759(6) -0.1804(6) 0.100(4) Uani 1 1 d .
H60A H 0.8444 0.3212 -0.2051 0.120 Uiso 1 1 calc R
H60B H 0.8724 0.2399 -0.2145 0.120 Uiso 1 1 calc R
C61 C 0.7560(7) 0.2599(5) -0.1393(4) 0.055(2) Uani 1 1 d .
H61A H 0.7196 0.2135 -0.1454 0.066 Uiso 1 1 calc R
H61B H 0.6914 0.2955 -0.1358 0.066 Uiso 1 1 calc R

loop_
_atom_site_aniso_label
_atom_site_aniso_U_11
_atom_site_aniso_U_22
_atom_site_aniso_U_33
_atom_site_aniso_U_23
_atom_site_aniso_U_13
_atom_site_aniso_U_12
Ga 0.0225(4) 0.0231(6) 0.0390(6) -0.0023(6) 0.0092(4) -0.0004(5)
Ni1 0.0477(7) 0.0647(10) 0.0872(11) -0.0132(8) 0.0324(7) -0.0130(7)
C1 0.020(5) 0.012(5) 0.017(7) 0.002(4) 0.005(4) -0.002(4)
Ni2 0.0246(5) 0.0510(8) 0.0847(10) -0.0227(10) 0.0046(5) 0.0057(7)
C2 0.016(3) 0.040(5) 0.023(4) 0.008(6) 0.004(3) 0.003(6)
N2 0.019(4) 0.021(4) 0.045(5) 0.008(4) 0.014(3) -0.003(3)
C3 0.032(6) 0.024(6) 0.012(7) 0.010(4) 0.005(5) -0.001(5)
C4 0.015(5) 0.036(5) 0.039(8) 0.011(5) 0.003(5) 0.001(4)
C5 0.023(5) 0.046(6) 0.031(7) -0.009(5) 0.004(5) 0.008(4)
C6 0.010(4) 0.023(5) 0.042(7) 0.001(5) 0.008(5) -0.009(4)
C7 0.015(5) 0.032(6) 0.030(7) 0.005(5) 0.003(5) -0.003(4)
C8 0.034(5) 0.022(5) 0.050(8) 0.007(5) 0.000(5) -0.008(4)
C9 0.052(6) 0.021(5) 0.063(9) 0.021(6) 0.012(6) 0.013(4)
C11 0.042(6) 0.025(6) 0.054(8) -0.023(6) 0.013(5) -0.010(4)
C12 0.041(6) 0.041(6) 0.034(7) -0.009(5) 0.021(5) 0.002(5)
C13 0.033(5) 0.039(5) 0.051(7) -0.008(5) -0.009(5) -0.008(4)
C14 0.051(6) 0.039(6) 0.054(8) -0.024(5) 0.000(5) 0.001(4)
C15 0.059(6) 0.035(6) 0.021(7) 0.019(5) 0.001(5) -0.004(5)
C16 0.080(8) 0.047(7) 0.053(9) -0.004(6) 0.021(7) -0.010(6)
C17 0.073(7) 0.048(7) 0.054(9) -0.008(6) 0.009(6) 0.007(5)
C18 0.021(5) 0.029(6) 0.024(7) -0.010(5) -0.005(5) 0.000(4)
C19 0.014(5) 0.027(6) 0.040(8) 0.003(5) 0.002(5) 0.004(4)
C20 0.021(5) 0.016(6) 0.088(10) -0.018(6) 0.013(6) -0.006(4)
C21 0.032(5) 0.030(6) 0.070(9) -0.021(7) -0.027(5) 0.003(5)
C22 0.046(6) 0.028(6) 0.035(6) -0.008(5) 0.006(5) 0.012(5)
C23 0.040(5) 0.005(5) 0.052(8) 0.003(5) 0.009(5) -0.004(4)
C24 0.049(6) 0.018(5) 0.051(8) 0.001(5) 0.026(6) -0.001(4)
C25 0.051(6) 0.047(6) 0.046(8) -0.010(5) 0.004(5) -0.012(5)
C26 0.035(5) 0.097(7) 0.048(8) 0.025(6) 0.025(5) 0.005(5)
C27 0.055(7) 0.052(7) 0.031(8) -0.014(5) 0.011(6) 0.004(5)
C28 0.111(9) 0.076(8) 0.053(9) 0.023(6) -0.014(7) 0.013(7)
C29 0.074(7) 0.082(8) 0.106(10) 0.044(7) 0.026(7) 0.014(6)
C30 0.019(5) 0.049(6) 0.080(9) -0.020(6) -0.001(5) 0.020(4)
C31 0.064(7) 0.053(7) 0.147(13) -0.016(8) 0.017(8) 0.024(6)
C40 0.057(7) 0.105(10) 0.183(15) -0.089(10) -0.011(8) 0.010(7)
C41 0.069(7) 0.090(8) 0.098(10) -0.060(7) -0.020(7) 0.045(6)
C50 0.072(7) 0.045(6) 0.161(13) -0.001(8) 0.099(9) -0.013(5)
C51 0.062(7) 0.155(12) 0.132(12) -0.018(10) 0.071(8) -0.054(7)
C60 0.067(6) 0.168(13) 0.072(9) -0.025(8) 0.029(6) -0.029(7)
C61 0.058(5) 0.087(7) 0.023(5) 0.009(6) 0.014(4) 0.010(6)

loop_
_atom_type_symbol
_atom_type_description
_atom_type_scat_dispersion_real
_atom_type_scat_dispersion_imag
_atom_type_scat_source
C C 0.0033 0.0016 'International Tables Vol C Tables 4.2.6.8 and 6.1.1.4'
H H 0.0000 0.0000 'International Tables Vol C Tables 4.2.6.8 and 6.1.1.4'
N N 0.0061 0.0033 'International Tables Vol C Tables 4.2.6.8 and 6.1.1.4'
Ni Ni 0.3393 1.1124 'International Tables Vol C Tables 4.2.6.8 and 6.1.1.4'
Ga Ga 0.2307 1.6083 'International Tables Vol C Tables 4.2.6.8 and 6.1.1.4'

loop_
_geom_angle_atom_site_label_1
_geom_angle_atom_site_label_2
_geom_angle_atom_site_label_3
_geom_angle
N2 Ga N1 92.56(19)
N2 Ga Ni2 131.4(2)
N1 Ga Ni2 122.73(18)
N2 Ga Ni1 120.99(18)
N1 Ga Ni1 127.63(17)
Ni2 Ga Ni1 65.10(5)
C60 Ni1 C51 88.8(4)
C60 Ni1 C50 126.4(4)
C51 Ni1 C50 40.3(3)
C60 Ni1 C61 42.2(3)
C51 Ni1 C61 130.8(4)
C50 Ni1 C61 165.8(4)
C60 Ni1 Ga 113.7(3)
C51 Ni1 Ga 157.5(4)
C50 Ni1 Ga 117.9(3)
C61 Ni1 Ga 71.6(2)
C60 Ni1 Ni2 168.2(3)
C51 Ni1 Ni2 100.7(4)
C50 Ni1 Ni2 64.8(3)
C61 Ni1 Ni2 127.5(2)
Ga Ni1 Ni2 57.25(4)
N1 C1 C2 124.3(6)
N1 C1 C4 118.7(6)
C2 C1 C4 116.8(6)
C1 N1 C6 120.3(6)
C1 N1 Ga 121.7(5)
C6 N1 Ga 117.9(4)
C40 Ni2 C41 39.2(3)
C40 Ni2 C30 131.6(4)
C41 Ni2 C30 170.8(4)
C40 Ni2 C31 91.1(5)
C41 Ni2 C31 130.2(4)
C30 Ni2 C31 40.6(3)
C40 Ni2 Ga 121.8(3)
C41 Ni2 Ga 89.1(3)
C30 Ni2 Ga 98.2(2)
C31 Ni2 Ga 129.5(3)
C40 Ni2 C50 103.3(5)
C41 Ni2 C50 91.8(4)
C30 Ni2 C50 92.2(4)
C31 Ni2 C50 105.8(4)
Ga Ni2 C50 102.5(3)
C40 Ni2 Ni1 139.6(4)
C41 Ni2 Ni1 105.6(3)
C30 Ni2 Ni1 83.2(3)
C31 Ni2 Ni1 120.9(3)
Ga Ni2 Ni1 57.65(4)
C50 Ni2 Ni1 47.8(3)
C1 C2 C3 128.3(5)
C3 N2 C18 116.1(6)
C3 N2 Ga 123.0(6)
C18 N2 Ga 120.8(5)
N2 C3 C2 122.2(7)
N2 C3 C5 121.4(7)
C2 C3 C5 116.4(7)
C7 C6 C11 123.9(8)
C7 C6 N1 120.6(9)
C11 C6 N1 115.4(8)
C6 C7 C8 115.7(9)
C6 C7 C12 125.5(8)
C8 C7 C12 118.8(8)
C9 C8 C7 121.2(9)
C8 C9 C10 120.5(8)
C9 C10 C11 122.7(9)
C10 C11 C6 115.9(8)
C10 C11 C15 120.9(9)
C6 C11 C15 123.1(8)
C7 C12 C13 113.1(7)
C7 C12 C14 107.5(7)
C13 C12 C14 109.6(7)
C11 C15 C16 111.3(7)
C11 C15 C17 117.2(8)
C16 C15 C17 108.1(8)
C23 C18 N2 119.1(8)
C23 C18 C19 119.6(8)
N2 C18 C19 121.2(8)
C20 C19 C18 116.7(9)
C20 C19 C24 120.6(9)
C18 C19 C24 122.7(8)
C21 C20 C19 123.3(9)
C20 C21 C22 118.3(9)
C23 C22 C21 122.8(9)
C22 C23 C18 119.2(8)
C22 C23 C27 118.1(9)
C18 C23 C27 122.7(8)
C19 C24 C25 113.8(7)
C19 C24 C26 110.6(7)
C25 C24 C26 106.8(7)
C29 C27 C28 108.2(8)
C29 C27 C23 113.2(7)
C28 C27 C23 117.0(8)
C31 C30 Ni2 71.0(5)
C30 C31 Ni2 68.4(5)
C41 C40 Ni2 72.1(6)
C40 C41 Ni2 68.7(6)
C51 C50 Ni1 69.0(6)
C51 C50 Ni2 127.9(7)
Ni1 C50 Ni2 67.4(2)
C50 C51 Ni1 70.7(6)
C61 C60 Ni1 73.8(6)
C60 C61 Ni1 64.0(5)

loop_
_geom_bond_atom_site_label_1
_geom_bond_atom_site_label_2
_geom_bond_distance
Ga N2 1.971(6)
Ga N1 2.029(6)
Ga Ni2 2.3228(11)
Ga Ni1 2.3332(14)
Ni1 C60 1.885(9)
Ni1 C51 1.989(8)
Ni1 C50 2.011(10)
Ni1 C61 2.012(7)
Ni1 Ni2 2.5052(19)
C1 N1 1.329(8)
C1 C2 1.389(8)
C1 C4 1.526(8)
N1 C6 1.452(8)
Ni2 C40 1.968(10)
Ni2 C41 2.010(8)
Ni2 C30 2.028(7)
Ni2 C31 2.062(9)
Ni2 C50 2.454(10)
C2 C3 1.415(9)
N2 C3 1.352(8)
N2 C18 1.426(9)
C3 C5 1.498(9)
C6 C7 1.387(11)
C6 C11 1.430(11)
C7 C8 1.443(10)
C7 C12 1.520(11)
C8 C9 1.360(11)
C9 C10 1.376(10)
C10 C11 1.378(9)
C11 C15 1.506(11)
C12 C13 1.521(9)
C12 C14 1.539(9)
C15 C16 1.543(10)
C15 C17 1.552(10)
C18 C23 1.414(11)
C18 C19 1.432(11)
C19 C20 1.410(10)
C19 C24 1.484(11)
C20 C21 1.346(12)
C21 C22 1.393(11)
C22 C23 1.350(9)
C23 C27 1.530(11)
C24 C25 1.544(10)
C24 C26 1.569(9)
C27 C29 1.516(10)
C27 C28 1.525(11)
C30 C31 1.418(11)
C40 C41 1.336(11)
C50 C51 1.378(12)
C60 C61 1.408(9)

loop_
_geom_torsion_atom_site_label_1
_geom_torsion_atom_site_label_2
_geom_torsion_atom_site_label_3
_geom_torsion_atom_site_label_4
_geom_torsion
N2 Ga Ni1 C60 -63.8(4)
N1 Ga Ni1 C60 58.2(4)
Ni2 Ga Ni1 C60 171.4(4)
N2 Ga Ni1 C51 112.9(9)
N1 Ga Ni1 C51 -125.1(9)
Ni2 Ga Ni1 C51 -11.9(9)
N2 Ga Ni1 C50 100.9(4)
N1 Ga Ni1 C50 -137.2(4)
Ni2 Ga Ni1 C50 -23.9(3)
N2 Ga Ni1 C61 -67.6(4)
N1 Ga Ni1 C61 54.3(4)
Ni2 Ga Ni1 C61 167.6(3)
N2 Ga Ni1 Ni2 124.8(2)
N1 Ga Ni1 Ni2 -113.3(2)
C2 C1 N1 C6 174.7(7)
C4 C1 N1 C6 0.0(11)
C2 C1 N1 Ga -9.3(10)
C4 C1 N1 Ga 176.0(5)
N2 Ga N1 C1 24.5(6)
Ni2 Ga N1 C1 169.1(5)
Ni1 Ga N1 C1 -108.7(6)
N2 Ga N1 C6 -159.4(7)
Ni2 Ga N1 C6 -14.8(7)
Ni1 Ga N1 C6 67.3(7)
N2 Ga Ni2 C40 21.6(5)
N1 Ga Ni2 C40 -107.9(5)
Ni1 Ga Ni2 C40 132.0(5)
N2 Ga Ni2 C41 -1.2(4)
N1 Ga Ni2 C41 -130.7(4)
Ni1 Ga Ni2 C41 109.1(3)
N2 Ga Ni2 C30 173.1(4)
N1 Ga Ni2 C30 43.5(4)
Ni1 Ga Ni2 C30 -76.6(3)
N2 Ga Ni2 C31 144.2(5)
N1 Ga Ni2 C31 14.7(5)
Ni1 Ga Ni2 C31 -105.4(4)
N2 Ga Ni2 C50 -92.9(3)
N1 Ga Ni2 C50 137.6(3)
Ni1 Ga Ni2 C50 17.5(2)
N2 Ga Ni2 Ni1 -110.3(2)
N1 Ga Ni2 Ni1 120.1(2)
C60 Ni1 Ni2 C40 -144.5(16)
C51 Ni1 Ni2 C40 72.8(6)
C50 Ni1 Ni2 C40 54.1(5)
C61 Ni1 Ni2 C40 -117.5(6)
Ga Ni1 Ni2 C40 -102.6(5)
C60 Ni1 Ni2 C41 -120.5(16)
C51 Ni1 Ni2 C41 96.7(5)
C50 Ni1 Ni2 C41 78.0(4)
C61 Ni1 Ni2 C41 -93.6(5)
Ga Ni1 Ni2 C41 -78.7(3)
C60 Ni1 Ni2 C30 62.3(16)
C51 Ni1 Ni2 C30 -80.4(4)
C50 Ni1 Ni2 C30 -99.2(4)
C61 Ni1 Ni2 C30 89.3(4)
Ga Ni1 Ni2 C30 104.2(2)
C60 Ni1 Ni2 C31 78.0(16)
C51 Ni1 Ni2 C31 -64.8(4)
C50 Ni1 Ni2 C31 -83.5(4)
C61 Ni1 Ni2 C31 104.9(5)
Ga Ni1 Ni2 C31 119.8(3)
C60 Ni1 Ni2 Ga -41.9(16)
C51 Ni1 Ni2 Ga 175.4(3)
C50 Ni1 Ni2 Ga 156.7(3)
C61 Ni1 Ni2 Ga -14.9(3)
C60 Ni1 Ni2 C50 161.5(16)
C51 Ni1 Ni2 C50 18.7(4)
C61 Ni1 Ni2 C50 -171.6(5)
Ga Ni1 Ni2 C50 -156.7(3)
N1 C1 C2 C3 -13.8(10)
C4 C1 C2 C3 161.0(7)
N1 Ga N2 C3 -27.6(6)
Ni2 Ga N2 C3 -167.1(5)
Ni1 Ga N2 C3 110.1(6)
N1 Ga N2 C18 156.4(7)
Ni2 Ga N2 C18 16.9(7)
Ni1 Ga N2 C18 -65.9(7)
C18 N2 C3 C2 -168.1(7)
Ga N2 C3 C2 15.7(10)
C18 N2 C3 C5 12.2(11)
Ga N2 C3 C5 -164.0(5)
C1 C2 C3 N2 10.5(10)
C1 C2 C3 C5 -169.8(7)
C1 N1 C6 C7 76.1(9)
Ga N1 C6 C7 -100.0(7)
C1 N1 C6 C11 -107.5(8)
Ga N1 C6 C11 76.3(8)
C11 C6 C7 C8 2.5(11)
N1 C6 C7 C8 178.6(6)
C11 C6 C7 C12 -178.5(7)
N1 C6 C7 C12 -2.5(11)
C6 C7 C8 C9 -3.8(11)
C12 C7 C8 C9 177.1(7)
C7 C8 C9 C10 3.0(12)
C8 C9 C10 C11 -0.7(12)
C9 C10 C11 C6 -0.6(11)
C9 C10 C11 C15 178.5(8)
C7 C6 C11 C10 -0.4(11)
N1 C6 C11 C10 -176.6(6)
C7 C6 C11 C15 -179.5(7)
N1 C6 C11 C15 4.3(11)
C6 C7 C12 C13 -128.2(8)
C8 C7 C12 C13 50.7(9)
C6 C7 C12 C14 110.7(8)
C8 C7 C12 C14 -70.3(8)
C10 C11 C15 C16 -102.2(8)
C6 C11 C15 C16 76.8(10)
C10 C11 C15 C17 22.9(11)
C6 C11 C15 C17 -158.1(7)
C3 N2 C18 C23 90.5(9)
Ga N2 C18 C23 -93.2(8)
C3 N2 C18 C19 -93.1(8)
Ga N2 C18 C19 83.2(8)
C23 C18 C19 C20 0.6(11)
N2 C18 C19 C20 -175.9(6)
C23 C18 C19 C24 -177.6(7)
N2 C18 C19 C24 6.0(11)
C18 C19 C20 C21 -1.3(11)
C24 C19 C20 C21 176.9(8)
C19 C20 C21 C22 -0.2(12)
C20 C21 C22 C23 2.6(12)
C21 C22 C23 C18 -3.3(12)
C21 C22 C23 C27 178.6(7)
N2 C18 C23 C22 178.1(6)
C19 C18 C23 C22 1.6(11)
N2 C18 C23 C27 -3.9(11)
C19 C18 C23 C27 179.6(7)
C20 C19 C24 C25 -56.3(10)
C18 C19 C24 C25 121.8(7)
C20 C19 C24 C26 63.8(9)
C18 C19 C24 C26 -118.1(8)
C22 C23 C27 C29 80.6(10)
C18 C23 C27 C29 -97.4(10)
C22 C23 C27 C28 -46.3(11)
C18 C23 C27 C28 135.6(8)
C40 Ni2 C30 C31 2.1(9)
C41 Ni2 C30 C31 -4(3)
Ga Ni2 C30 C31 -145.0(6)
C50 Ni2 C30 C31 112.1(7)
Ni1 Ni2 C30 C31 159.1(6)
C40 Ni2 C31 C30 -178.4(7)
C41 Ni2 C31 C30 179.3(6)
Ga Ni2 C31 C30 47.3(8)
C50 Ni2 C31 C30 -74.3(7)
Ni1 Ni2 C31 C30 -24.3(7)
C30 Ni2 C40 C41 -178.6(6)
C31 Ni2 C40 C41 -177.2(8)
Ga Ni2 C40 C41 -37.8(9)
C50 Ni2 C40 C41 76.2(7)
Ni1 Ni2 C40 C41 38.2(9)
C30 Ni2 C41 C40 7(3)
C31 Ni2 C41 C40 3.6(10)
Ga Ni2 C41 C40 148.6(7)
C50 Ni2 C41 C40 -109.0(8)
Ni1 Ni2 C41 C40 -155.5(7)
C60 Ni1 C50 C51 -24.6(9)
C61 Ni1 C50 C51 -57.4(18)
Ga Ni1 C50 C51 172.9(6)
Ni2 Ni1 C50 C51 150.8(7)
C60 Ni1 C50 Ni2 -175.4(4)
C51 Ni1 C50 Ni2 -150.8(7)
C61 Ni1 C50 Ni2 151.8(15)
Ga Ni1 C50 Ni2 22.1(2)
C40 Ni2 C50 C51 177.3(9)
C41 Ni2 C50 C51 -144.8(10)
C30 Ni2 C50 C51 43.6(10)
C31 Ni2 C50 C51 82.3(10)
Ga Ni2 C50 C51 -55.3(9)
Ni1 Ni2 C50 C51 -35.3(8)
C40 Ni2 C50 Ni1 -147.4(3)
C41 Ni2 C50 Ni1 -109.5(3)
C30 Ni2 C50 Ni1 78.8(3)
C31 Ni2 C50 Ni1 117.6(4)
Ga Ni2 C50 Ni1 -20.0(2)
Ni2 C50 C51 Ni1 34.8(7)
C60 Ni1 C51 C50 160.4(7)
C61 Ni1 C51 C50 164.1(6)
Ga Ni1 C51 C50 -16.5(13)
Ni2 Ni1 C51 C50 -26.7(7)
C51 Ni1 C60 C61 175.8(7)
C50 Ni1 C60 C61 -168.6(6)
Ga Ni1 C60 C61 -5.4(7)
Ni2 Ni1 C60 C61 32.4(19)
C51 Ni1 C61 C60 -5.5(9)
C50 Ni1 C61 C60 40.5(18)
Ga Ni1 C61 C60 174.8(7)
Ni2 Ni1 C61 C60 -172.1(5)
